data_4060423
loop_
_publ_author_name
'Paolo Marcazzan'
'Brian O. Patrick'
'Brian R. James'

_publ_section_title
;
Rhodium(III)-Cyclometalated-Imine Complexes: Solution Behavior and 
Reactivity with Molecular Hydrogen
;
_journal_name_full Organometallics
_journal_page_first 1445
_journal_page_last 1451
_journal_paper_doi 10.1021/om049121o
_journal_volume 24
_journal_year 2005
_chemical_formula_sum 'C58 H59 F6 N O3 P3 Rh'
_chemical_formula_weight 1127.88
_space_group_IT_number 14
_symmetry_cell_setting monoclinic
_symmetry_space_group_name_Hall '-P 2ybc'
_symmetry_space_group_name_H-M 'P 1 21/c 1'
_cell_angle_alpha 90.00
_cell_angle_beta 91.600(5)
_cell_angle_gamma 90.00
_cell_formula_units_Z 4
_cell_length_a 10.0600(10)
_cell_length_b 19.129(2)
_cell_length_c 27.912(3)
_cell_measurement_temperature 173(2)
_cell_volume 5369.2(10)
_diffrn_ambient_temperature 173(2)
_exptl_crystal_density_diffrn 1.395
_cod_original_sg_symbol_H-M 'P 21/c'
_cod_database_code 4060423

loop_
_symmetry_equiv_pos_as_xyz
'x, y, z'
'-x, y+1/2, -z+1/2'
'-x, -y, -z'
'x, -y-1/2, z-1/2'

loop_
_atom_site_label
_atom_site_type_symbol
_atom_site_fract_x
_atom_site_fract_y
_atom_site_fract_z
_atom_site_U_iso_or_equiv
_atom_site_adp_type
_atom_site_occupancy
_atom_site_symmetry_multiplicity
_atom_site_calc_flag
_atom_site_refinement_flags
_atom_site_disorder_assembly
_atom_site_disorder_group
C1 C 0.2830(3) 0.30540(14) 0.57613(9) 0.0258(7) Uani 1 1 d . . .
C2 C 0.4218(2) 0.29355(13) 0.57765(9) 0.0219(7) Uani 1 1 d . . .
C3 C 0.4959(3) 0.32123(14) 0.54066(9) 0.0300(7) Uani 1 1 d . . .
H3 H 0.5894 0.3143 0.5411 0.036 Uiso 1 1 calc R . .
C4 C 0.4368(3) 0.35859(15) 0.50322(10) 0.0388(8) Uani 1 1 d . . .
C5 C 0.3015(3) 0.37031(15) 0.50204(10) 0.0444(9) Uani 1 1 d . . .
H5 H 0.2613 0.3960 0.4764 0.053 Uiso 1 1 calc R . .
C6 C 0.2246(3) 0.34439(14) 0.53841(10) 0.0378(8) Uani 1 1 d . . .
H6 H 0.1316 0.3531 0.5378 0.045 Uiso 1 1 calc R . .
C7 C 0.4621(3) 0.41720(19) 0.42750(11) 0.0847(13) Uani 1 1 d . . .
H7A H 0.3951 0.3869 0.4120 0.127 Uiso 1 1 calc R . .
H7B H 0.5313 0.4282 0.4046 0.127 Uiso 1 1 calc R . .
H7C H 0.4199 0.4605 0.4380 0.127 Uiso 1 1 calc R . .
C8 C 0.2060(2) 0.27389(15) 0.61432(9) 0.0274(7) Uani 1 1 d . . .
C9 C 0.0597(2) 0.29205(14) 0.61901(9) 0.0408(8) Uani 1 1 d . . .
H9A H 0.0177 0.2579 0.6399 0.061 Uiso 1 1 calc R . .
H9B H 0.0156 0.2911 0.5873 0.061 Uiso 1 1 calc R . .
H9C H 0.0517 0.3389 0.6329 0.061 Uiso 1 1 calc R . .
C10 C 0.2077(2) 0.20053(14) 0.68505(9) 0.0295(7) Uani 1 1 d . . .
H10A H 0.1377 0.2324 0.6964 0.035 Uiso 1 1 calc R . .
H10B H 0.2749 0.1953 0.7114 0.035 Uiso 1 1 calc R . .
C11 C 0.1453(2) 0.12912(15) 0.67468(10) 0.0275(7) Uani 1 1 d . . .
C12 C 0.1452(3) 0.07966(17) 0.71077(10) 0.0385(8) Uani 1 1 d . . .
H12 H 0.1828 0.0909 0.7414 0.046 Uiso 1 1 calc R . .
C13 C 0.0909(3) 0.01389(18) 0.70299(12) 0.0486(9) Uani 1 1 d . . .
H13 H 0.0940 -0.0198 0.7280 0.058 Uiso 1 1 calc R . .
C14 C 0.0327(3) -0.00296(17) 0.65929(12) 0.0504(9) Uani 1 1 d . . .
H14 H -0.0057 -0.0478 0.6541 0.060 Uiso 1 1 calc R . .
C15 C 0.0308(3) 0.04609(17) 0.62323(11) 0.0422(9) Uani 1 1 d . . .
H15 H -0.0094 0.0348 0.5930 0.051 Uiso 1 1 calc R . .
C16 C 0.0869(2) 0.11212(15) 0.63016(10) 0.0325(8) Uani 1 1 d . . .
H16 H 0.0853 0.1453 0.6048 0.039 Uiso 1 1 calc R . .
C17 C 0.5945(3) 0.31107(14) 0.73797(9) 0.0247(7) Uani 1 1 d . . .
C18 C 0.5251(3) 0.27031(15) 0.77057(9) 0.0337(7) Uani 1 1 d . . .
H18 H 0.4376 0.2549 0.7625 0.040 Uiso 1 1 calc R . .
C19 C 0.5833(3) 0.25203(14) 0.81509(10) 0.0409(9) Uani 1 1 d . . .
H19 H 0.5347 0.2255 0.8374 0.049 Uiso 1 1 calc R . .
C20 C 0.7126(3) 0.27310(17) 0.82621(11) 0.0494(9) Uani 1 1 d . . .
H20 H 0.7526 0.2611 0.8563 0.059 Uiso 1 1 calc R . .
C21 C 0.7831(3) 0.31148(16) 0.79355(12) 0.0524(9) Uani 1 1 d . . .
H21 H 0.8725 0.3246 0.8009 0.063 Uiso 1 1 calc R . .
C22 C 0.7238(3) 0.33094(14) 0.75014(10) 0.0362(8) Uani 1 1 d . . .
H22 H 0.7725 0.3584 0.7283 0.043 Uiso 1 1 calc R . .
C23 C 0.3706(2) 0.38397(13) 0.68828(9) 0.0255(7) Uani 1 1 d . . .
C24 C 0.2941(3) 0.37854(14) 0.72872(9) 0.0333(8) Uani 1 1 d . . .
H24 H 0.3208 0.3472 0.7536 0.040 Uiso 1 1 calc R . .
C25 C 0.1799(3) 0.41776(16) 0.73354(11) 0.0460(9) Uani 1 1 d . . .
H25 H 0.1294 0.4135 0.7616 0.055 Uiso 1 1 calc R . .
C26 C 0.1389(3) 0.46326(16) 0.69752(12) 0.0472(9) Uani 1 1 d . . .
H26 H 0.0605 0.4903 0.7006 0.057 Uiso 1 1 calc R . .
C27 C 0.2139(3) 0.46866(15) 0.65703(10) 0.0437(9) Uani 1 1 d . . .
H27 H 0.1865 0.4998 0.6321 0.052 Uiso 1 1 calc R . .
C28 C 0.3282(3) 0.42951(14) 0.65208(9) 0.0323(8) Uani 1 1 d . . .
H28 H 0.3780 0.4337 0.6238 0.039 Uiso 1 1 calc R . .
C29 C 0.6360(2) 0.39704(14) 0.65686(9) 0.0249(7) Uani 1 1 d . . .
C30 C 0.6353(3) 0.46386(15) 0.67753(9) 0.0334(8) Uani 1 1 d . . .
H30 H 0.5723 0.4744 0.7012 0.040 Uiso 1 1 calc R . .
C31 C 0.7249(3) 0.51484(15) 0.66404(10) 0.0397(8) Uani 1 1 d . . .
H31 H 0.7223 0.5600 0.6781 0.048 Uiso 1 1 calc R . .
C32 C 0.8183(3) 0.49963(17) 0.63001(11) 0.0426(8) Uani 1 1 d . . .
H32 H 0.8801 0.5343 0.6207 0.051 Uiso 1 1 calc R . .
C33 C 0.8212(3) 0.43372(17) 0.60970(10) 0.0393(8) Uani 1 1 d . . .
H33 H 0.8854 0.4232 0.5864 0.047 Uiso 1 1 calc R . .
C34 C 0.7307(3) 0.38251(15) 0.62300(9) 0.0300(7) Uani 1 1 d . . .
H34 H 0.7339 0.3374 0.6088 0.036 Uiso 1 1 calc R . .
C35 C 0.5276(2) 0.05528(13) 0.60579(9) 0.0206(7) Uani 1 1 d . . .
C36 C 0.6367(3) 0.01423(14) 0.59513(9) 0.0293(7) Uani 1 1 d . . .
H36 H 0.6978 0.0302 0.5722 0.035 Uiso 1 1 calc R . .
C37 C 0.6577(3) -0.04995(15) 0.61755(10) 0.0382(8) Uani 1 1 d . . .
H37 H 0.7329 -0.0775 0.6099 0.046 Uiso 1 1 calc R . .
C38 C 0.5694(3) -0.07361(15) 0.65089(10) 0.0375(8) Uani 1 1 d . . .
H38 H 0.5834 -0.1175 0.6662 0.045 Uiso 1 1 calc R . .
C39 C 0.4598(3) -0.03297(15) 0.66197(9) 0.0341(8) Uani 1 1 d . . .
H39 H 0.3987 -0.0492 0.6848 0.041 Uiso 1 1 calc R . .
C40 C 0.4399(3) 0.03035(15) 0.64006(9) 0.0287(7) Uani 1 1 d . . .
H40 H 0.3653 0.0579 0.6482 0.034 Uiso 1 1 calc R . .
C41 C 0.3430(2) 0.11851(14) 0.53877(8) 0.0199(7) Uani 1 1 d . . .
C42 C 0.2850(2) 0.05209(14) 0.53751(9) 0.0252(7) Uani 1 1 d . . .
H42 H 0.3197 0.0162 0.5578 0.030 Uiso 1 1 calc R . .
C43 C 0.1770(3) 0.03807(15) 0.50680(9) 0.0318(8) Uani 1 1 d . . .
H43 H 0.1386 -0.0073 0.5063 0.038 Uiso 1 1 calc R . .
C44 C 0.1255(3) 0.08935(17) 0.47714(10) 0.0342(8) Uani 1 1 d . . .
H44 H 0.0513 0.0793 0.4565 0.041 Uiso 1 1 calc R . .
C45 C 0.1814(3) 0.15598(16) 0.47715(9) 0.0327(8) Uani 1 1 d . . .
H45 H 0.1458 0.1914 0.4566 0.039 Uiso 1 1 calc R . .
C46 C 0.2907(2) 0.17005(14) 0.50780(9) 0.0271(7) Uani 1 1 d . . .
H46 H 0.3301 0.2152 0.5076 0.032 Uiso 1 1 calc R . .
C47 C 0.6181(2) 0.14871(12) 0.53072(9) 0.0193(6) Uani 1 1 d . . .
C48 C 0.5942(3) 0.12980(13) 0.48283(9) 0.0288(7) Uani 1 1 d . . .
H48 H 0.5106 0.1102 0.4736 0.035 Uiso 1 1 calc R . .
C49 C 0.6898(3) 0.13903(15) 0.44866(9) 0.0350(8) Uani 1 1 d . . .
H49 H 0.6712 0.1264 0.4162 0.042 Uiso 1 1 calc R . .
C50 C 0.8132(3) 0.16682(14) 0.46196(10) 0.0353(8) Uani 1 1 d . . .
H50 H 0.8785 0.1741 0.4385 0.042 Uiso 1 1 calc R . .
C51 C 0.8404(3) 0.18366(14) 0.50900(11) 0.0353(8) Uani 1 1 d . . .
H51 H 0.9257 0.2012 0.5183 0.042 Uiso 1 1 calc R . .
C52 C 0.7440(3) 0.17522(14) 0.54302(9) 0.0306(7) Uani 1 1 d . . .
H52 H 0.7639 0.1877 0.5754 0.037 Uiso 1 1 calc R . .
C53 C 0.6157(3) 0.13451(15) 0.71362(10) 0.0364(8) Uani 1 1 d . . .
C54 C 0.7558(3) 0.14663(16) 0.69904(10) 0.0575(10) Uani 1 1 d . . .
H54A H 0.7909 0.1038 0.6848 0.086 Uiso 1 1 calc R . .
H54B H 0.8107 0.1594 0.7273 0.086 Uiso 1 1 calc R . .
H54C H 0.7577 0.1846 0.6755 0.086 Uiso 1 1 calc R . .
C55 C 0.5950(3) 0.08709(15) 0.75545(10) 0.0595(10) Uani 1 1 d . . .
H55A H 0.5012 0.0881 0.7640 0.089 Uiso 1 1 calc R . .
H55B H 0.6502 0.1029 0.7828 0.089 Uiso 1 1 calc R . .
H55C H 0.6202 0.0393 0.7469 0.089 Uiso 1 1 calc R . .
C56 C -0.1384(4) 0.1081(3) 0.97171(14) 0.0762(13) Uani 1 1 d . . .
C57 C -0.1668(4) 0.14792(19) 0.92719(13) 0.0947(14) Uani 1 1 d . . .
H57A H -0.2630 0.1545 0.9230 0.142 Uiso 1 1 calc R . .
H57B H -0.1332 0.1220 0.8998 0.142 Uiso 1 1 calc R . .
H57C H -0.1229 0.1936 0.9293 0.142 Uiso 1 1 calc R . .
C58 C -0.1690(6) 0.0357(2) 0.97492(14) 0.155(2) Uani 1 1 d . . .
H58A H -0.1117 0.0139 0.9997 0.232 Uiso 1 1 calc R . .
H58B H -0.1539 0.0132 0.9440 0.232 Uiso 1 1 calc R . .
H58C H -0.2623 0.0300 0.9833 0.232 Uiso 1 1 calc R . .
N1 N 0.27187(18) 0.23337(12) 0.64365(7) 0.0238(5) Uani 1 1 d . . .
O1 O 0.52154(19) 0.38149(12) 0.46875(7) 0.0640(7) Uani 1 1 d . . .
O2 O 0.52014(18) 0.16098(9) 0.69251(6) 0.0303(5) Uani 1 1 d . . .
O3 O -0.0962(3) 0.14018(16) 1.00794(11) 0.1207(11) Uani 1 1 d . . .
F1 F 0.03646(15) 0.27010(9) 0.86988(5) 0.0581(5) Uani 1 1 d . A .
F2 F 0.1858(16) 0.1901(10) 0.8876(5) 0.091(4) Uani 0.64(3) 1 d P A 1
F3 F 0.0488(11) 0.1656(7) 0.8282(5) 0.089(3) Uani 0.64(3) 1 d P A 1
F4 F 0.25861(17) 0.18754(9) 0.81210(6) 0.0654(5) Uani 1 1 d . A .
F5 F 0.0976(16) 0.2641(10) 0.7913(3) 0.095(4) Uani 0.64(3) 1 d P A 1
F6 F 0.2464(12) 0.2881(5) 0.8499(7) 0.095(4) Uani 0.64(3) 1 d P A 1
P1 P 0.52071(7) 0.33073(4) 0.67851(2) 0.02407(19) Uani 1 1 d . . .
P2 P 0.49084(6) 0.13886(4) 0.57629(2) 0.02120(18) Uani 1 1 d . . .
P3 P 0.14728(8) 0.22872(5) 0.84125(3) 0.0399(2) Uani 1 1 d . . .
Rh1 Rh 0.48297(2) 0.231477(12) 0.631608(7) 0.02147(7) Uani 1 1 d . . .
F6B F 0.2638(14) 0.2656(15) 0.8755(8) 0.089(6) Uani 0.36(3) 1 d P A 2
F5B F 0.157(2) 0.2921(9) 0.8074(10) 0.087(5) Uani 0.36(3) 1 d P A 2
F3B F 0.0330(16) 0.1948(15) 0.8146(8) 0.092(6) Uani 0.36(3) 1 d P A 2
F2B F 0.153(3) 0.1679(13) 0.8801(10) 0.088(8) Uani 0.36(3) 1 d P A 2
H1 H 0.6332(17) 0.2417(9) 0.6204(6) 0.016(6) Uiso 1 1 d . . .

loop_
_atom_site_aniso_label
_atom_site_aniso_U_11
_atom_site_aniso_U_22
_atom_site_aniso_U_33
_atom_site_aniso_U_23
_atom_site_aniso_U_13
_atom_site_aniso_U_12
C1 0.0260(17) 0.0275(18) 0.0236(18) -0.0034(14) -0.0037(14) 0.0041(14)
C2 0.0203(16) 0.0228(18) 0.0224(17) -0.0057(13) -0.0010(13) 0.0056(13)
C3 0.0281(17) 0.032(2) 0.0294(19) 0.0048(15) -0.0023(14) 0.0002(15)
C4 0.036(2) 0.046(2) 0.035(2) 0.0175(17) -0.0015(16) -0.0011(17)
C5 0.047(2) 0.046(2) 0.040(2) 0.0219(17) -0.0087(17) 0.0072(18)
C6 0.0278(18) 0.041(2) 0.044(2) 0.0023(17) -0.0090(16) 0.0078(16)
C7 0.067(3) 0.127(4) 0.060(3) 0.063(3) -0.004(2) 0.001(2)
C8 0.0269(16) 0.0259(18) 0.0290(18) -0.0102(16) -0.0043(13) 0.0017(16)
C9 0.0258(17) 0.048(2) 0.049(2) -0.0015(16) 0.0031(14) 0.0094(16)
C10 0.0275(17) 0.0354(19) 0.0258(18) -0.0024(14) 0.0029(13) -0.0006(15)
C11 0.0181(16) 0.036(2) 0.0287(19) -0.0056(16) 0.0085(13) -0.0014(15)
C12 0.0360(19) 0.046(2) 0.033(2) 0.0038(18) 0.0047(15) -0.0067(17)
C13 0.055(2) 0.046(3) 0.047(2) 0.0112(19) 0.0181(18) -0.002(2)
C14 0.051(2) 0.045(2) 0.056(3) -0.007(2) 0.0178(19) -0.0188(18)
C15 0.034(2) 0.054(3) 0.039(2) -0.0130(18) 0.0043(15) -0.0121(17)
C16 0.0274(18) 0.037(2) 0.033(2) 0.0005(15) 0.0072(14) -0.0047(16)
C17 0.0246(17) 0.0228(18) 0.0264(18) -0.0090(14) -0.0035(14) 0.0068(14)
C18 0.0397(18) 0.0343(18) 0.0271(18) -0.0048(16) -0.0019(14) 0.0109(17)
C19 0.055(2) 0.042(3) 0.0260(19) 0.0013(15) -0.0005(16) 0.0143(17)
C20 0.067(2) 0.048(2) 0.032(2) -0.0053(19) -0.0255(18) 0.019(2)
C21 0.051(2) 0.053(2) 0.053(2) 0.000(2) -0.025(2) 0.0007(19)
C22 0.038(2) 0.032(2) 0.038(2) 0.0033(15) -0.0116(16) 0.0017(16)
C23 0.0271(17) 0.0235(19) 0.0258(18) -0.0081(14) -0.0042(14) 0.0034(14)
C24 0.0325(19) 0.037(2) 0.0300(19) -0.0013(15) -0.0033(15) 0.0134(16)
C25 0.040(2) 0.058(3) 0.039(2) 0.0005(19) 0.0047(16) 0.0155(19)
C26 0.038(2) 0.054(3) 0.050(2) -0.011(2) -0.0021(18) 0.0220(18)
C27 0.054(2) 0.040(2) 0.037(2) -0.0026(16) -0.0118(17) 0.0222(18)
C28 0.0389(19) 0.031(2) 0.0268(19) -0.0023(15) -0.0010(14) 0.0100(16)
C29 0.0283(17) 0.0220(18) 0.0240(17) -0.0012(14) -0.0072(14) 0.0014(14)
C30 0.0388(19) 0.029(2) 0.0323(19) -0.0027(15) -0.0054(15) 0.0014(17)
C31 0.050(2) 0.023(2) 0.045(2) 0.0006(16) -0.0206(17) -0.0029(18)
C32 0.035(2) 0.034(2) 0.058(2) 0.0151(19) -0.0113(17) -0.0084(17)
C33 0.0276(19) 0.041(2) 0.049(2) 0.0104(18) -0.0031(15) 0.0021(17)
C34 0.0294(18) 0.0253(19) 0.0351(19) -0.0002(15) -0.0034(14) 0.0009(16)
C35 0.0210(16) 0.0188(17) 0.0221(17) -0.0072(13) 0.0003(13) 0.0003(14)
C36 0.0337(18) 0.028(2) 0.0262(18) 0.0037(15) 0.0064(14) 0.0027(15)
C37 0.042(2) 0.031(2) 0.042(2) -0.0013(16) 0.0042(16) 0.0152(17)
C38 0.056(2) 0.027(2) 0.0291(19) 0.0083(15) -0.0091(16) -0.0038(18)
C39 0.038(2) 0.032(2) 0.0321(19) 0.0031(16) 0.0052(14) -0.0038(17)
C40 0.0289(18) 0.029(2) 0.0288(18) 0.0039(15) 0.0023(14) 0.0004(15)
C41 0.0147(15) 0.0264(19) 0.0187(16) -0.0036(14) 0.0041(12) 0.0046(14)
C42 0.0218(16) 0.030(2) 0.0243(17) -0.0017(14) 0.0011(13) -0.0010(15)
C43 0.0231(17) 0.035(2) 0.038(2) -0.0087(16) 0.0063(15) -0.0083(15)
C44 0.0212(17) 0.049(2) 0.0321(19) -0.0107(17) -0.0055(14) 0.0000(17)
C45 0.0289(18) 0.043(2) 0.0261(18) -0.0026(15) -0.0072(14) 0.0080(16)
C46 0.0257(17) 0.0293(19) 0.0263(18) -0.0056(15) 0.0024(14) -0.0023(15)
C47 0.0217(16) 0.0127(16) 0.0233(18) -0.0002(12) -0.0014(12) 0.0006(13)
C48 0.0264(17) 0.0316(19) 0.0283(19) -0.0006(15) -0.0008(14) -0.0070(14)
C49 0.0331(19) 0.051(2) 0.0209(18) 0.0020(15) 0.0081(15) 0.0056(17)
C50 0.032(2) 0.041(2) 0.033(2) 0.0088(16) 0.0141(15) 0.0003(17)
C51 0.0265(18) 0.036(2) 0.044(2) -0.0029(16) 0.0069(16) -0.0050(15)
C52 0.0318(18) 0.035(2) 0.0247(18) -0.0051(14) -0.0007(14) 0.0007(15)
C53 0.056(2) 0.025(2) 0.027(2) -0.0059(16) -0.0057(17) 0.0068(18)
C54 0.051(2) 0.070(3) 0.051(2) 0.0057(19) -0.0108(18) 0.025(2)
C55 0.093(3) 0.040(2) 0.045(2) 0.0163(18) -0.0102(19) 0.009(2)
C56 0.071(3) 0.098(4) 0.058(3) 0.006(3) -0.022(2) -0.021(3)
C57 0.135(4) 0.076(3) 0.073(3) 0.012(3) 0.007(3) -0.013(3)
C58 0.336(8) 0.041(3) 0.085(4) 0.006(3) -0.026(4) 0.002(4)
N1 0.0235(12) 0.0260(13) 0.0219(13) -0.0035(12) -0.0012(10) -0.0024(13)
O1 0.0485(14) 0.093(2) 0.0500(15) 0.0479(14) -0.0028(12) 0.0007(13)
O2 0.0401(13) 0.0249(13) 0.0256(12) 0.0018(9) -0.0036(9) 0.0072(10)
O3 0.127(3) 0.128(3) 0.105(3) 0.022(2) -0.040(2) -0.049(2)
F1 0.0508(11) 0.0732(12) 0.0511(11) -0.0066(11) 0.0130(8) 0.0225(11)
F2 0.108(7) 0.118(11) 0.047(4) 0.018(6) -0.011(4) 0.049(7)
F3 0.072(5) 0.078(6) 0.117(6) -0.035(4) 0.027(5) -0.024(4)
F4 0.0675(13) 0.0542(13) 0.0758(14) -0.0102(11) 0.0281(10) 0.0096(11)
F5 0.122(7) 0.126(9) 0.038(3) 0.023(4) 0.018(4) 0.058(6)
F6 0.078(6) 0.056(5) 0.154(10) -0.052(6) 0.046(6) -0.045(4)
P1 0.0258(4) 0.0238(5) 0.0224(4) -0.0040(4) -0.0038(3) 0.0050(4)
P2 0.0230(4) 0.0204(5) 0.0201(4) -0.0015(3) -0.0013(3) 0.0012(4)
P3 0.0422(5) 0.0365(6) 0.0415(6) 0.0011(5) 0.0095(4) 0.0021(6)
Rh1 0.02284(12) 0.02194(13) 0.01950(12) -0.00076(12) -0.00147(8) 0.00274(13)
F6B 0.044(5) 0.141(14) 0.081(10) -0.059(9) -0.009(6) 0.010(8)
F5B 0.123(13) 0.061(8) 0.078(13) 0.036(7) 0.042(8) 0.009(8)
F3B 0.072(6) 0.103(13) 0.096(10) -0.060(9) -0.056(7) 0.011(9)
F2B 0.112(14) 0.051(9) 0.106(19) 0.040(9) 0.062(13) 0.031(8)

loop_
_geom_bond_atom_site_label_1
_geom_bond_atom_site_label_2
_geom_bond_distance
_geom_bond_site_symmetry_2
_geom_bond_publ_flag
C1 C6 1.405(3) . ?
C1 C2 1.414(3) . ?
C1 C8 1.465(3) . ?
C2 C3 1.395(3) . ?
C2 Rh1 2.001(2) . ?
C3 C4 1.386(3) . ?
C3 H3 0.9500 . ?
C4 O1 1.374(3) . ?
C4 C5 1.379(3) . ?
C5 C6 1.385(4) . ?
C5 H5 0.9500 . ?
C6 H6 0.9500 . ?
C7 O1 1.453(3) . ?
C7 H7A 0.9800 . ?
C7 H7B 0.9800 . ?
C7 H7C 0.9800 . ?
C8 N1 1.296(3) . ?
C8 C9 1.521(3) . ?
C9 H9A 0.9800 . ?
C9 H9B 0.9800 . ?
C9 H9C 0.9800 . ?
C10 N1 1.479(3) . ?
C10 C11 1.527(3) . ?
C10 H10A 0.9900 . ?
C10 H10B 0.9900 . ?
C11 C12 1.382(3) . ?
C11 C16 1.398(3) . ?
C12 C13 1.386(4) . ?
C12 H12 0.9500 . ?
C13 C14 1.377(4) . ?
C13 H13 0.9500 . ?
C14 C15 1.376(4) . ?
C14 H14 0.9500 . ?
C15 C16 1.394(4) . ?
C15 H15 0.9500 . ?
C16 H16 0.9500 . ?
C17 C22 1.388(3) . ?
C17 C18 1.400(3) . ?
C17 P1 1.838(3) . ?
C18 C19 1.403(3) . ?
C18 H18 0.9500 . ?
C19 C20 1.388(4) . ?
C19 H19 0.9500 . ?
C20 C21 1.382(4) . ?
C20 H20 0.9500 . ?
C21 C22 1.387(4) . ?
C21 H21 0.9500 . ?
C22 H22 0.9500 . ?
C23 C24 1.388(3) . ?
C23 C28 1.392(3) . ?
C23 P1 1.848(3) . ?
C24 C25 1.382(3) . ?
C24 H24 0.9500 . ?
C25 C26 1.384(4) . ?
C25 H25 0.9500 . ?
C26 C27 1.380(4) . ?
C26 H26 0.9500 . ?
C27 C28 1.382(3) . ?
C27 H27 0.9500 . ?
C28 H28 0.9500 . ?
C29 C34 1.389(3) . ?
C29 C30 1.403(3) . ?
C29 P1 1.833(3) . ?
C30 C31 1.387(3) . ?
C30 H30 0.9500 . ?
C31 C32 1.385(4) . ?
C31 H31 0.9500 . ?
C32 C33 1.383(4) . ?
C32 H32 0.9500 . ?
C33 C34 1.394(3) . ?
C33 H33 0.9500 . ?
C34 H34 0.9500 . ?
C35 C36 1.389(3) . ?
C35 C40 1.403(3) . ?
C35 P2 1.831(3) . ?
C36 C37 1.392(3) . ?
C36 H36 0.9500 . ?
C37 C38 1.381(3) . ?
C37 H37 0.9500 . ?
C38 C39 1.390(4) . ?
C38 H38 0.9500 . ?
C39 C40 1.369(3) . ?
C39 H39 0.9500 . ?
C40 H40 0.9500 . ?
C41 C42 1.398(3) . ?
C41 C46 1.404(3) . ?
C41 P2 1.836(2) . ?
C42 C43 1.391(3) . ?
C42 H42 0.9500 . ?
C43 C44 1.376(3) . ?
C43 H43 0.9500 . ?
C44 C45 1.393(3) . ?
C44 H44 0.9500 . ?
C45 C46 1.401(3) . ?
C45 H45 0.9500 . ?
C46 H46 0.9500 . ?
C47 C52 1.398(3) . ?
C47 C48 1.399(3) . ?
C47 P2 1.840(2) . ?
C48 C49 1.384(3) . ?
C48 H48 0.9500 . ?
C49 C50 1.392(3) . ?
C49 H49 0.9500 . ?
C50 C51 1.372(3) . ?
C50 H50 0.9500 . ?
C51 C52 1.385(3) . ?
C51 H51 0.9500 . ?
C52 H52 0.9500 . ?
C53 O2 1.223(3) . ?
C53 C54 1.496(4) . ?
C53 C55 1.498(4) . ?
C54 H54A 0.9800 . ?
C54 H54B 0.9800 . ?
C54 H54C 0.9800 . ?
C55 H55A 0.9800 . ?
C55 H55B 0.9800 . ?
C55 H55C 0.9800 . ?
C56 O3 1.247(4) . ?
C56 C58 1.422(5) . ?
C56 C57 1.479(4) . ?
C57 H57A 0.9800 . ?
C57 H57B 0.9800 . ?
C57 H57C 0.9800 . ?
C58 H58A 0.9800 . ?
C58 H58B 0.9800 . ?
C58 H58C 0.9800 . ?
N1 Rh1 2.1597(19) . ?
O2 Rh1 2.1937(18) . ?
F1 P3 1.5993(16) . ?
F2 P3 1.532(12) . ?
F3 P3 1.597(9) . ?
F4 P3 1.6086(17) . ?
F5 P3 1.615(7) . ?
F6 P3 1.526(7) . ?
P1 Rh1 2.3313(8) . ?
P2 Rh1 2.3529(7) . ?
P3 F3B 1.501(15) . ?
P3 F5B 1.543(13) . ?
P3 F2B 1.59(2) . ?
P3 F6B 1.650(12) . ?
Rh1 H1 1.564(17) . ?
